data_1576125
loop_
_publ_author_name
'Cockcroft, Joseph H. P.'
'Flook, Annabel'
'Boaler, Patrick J.'
'Nichol, Gary S.'
'Holt, Jarle'
'Smit, Joost'
'Garden, Jennifer A.'
'Thomas, Stephen P.'

_publ_section_title
;
 Molecular-level insight into the multiple mechanistic pathways in
 iron-catalysed alkene dimerisation.
;
_journal_issue 47
_journal_name_full 'Chemical science'
_journal_page_first 22394
_journal_page_last 22406
_journal_paper_doi 10.1039/d5sc07490h
_journal_volume 16
_journal_year 2025
_chemical_formula_moiety 'C30 H80 Fe2 P10'
_chemical_formula_sum 'C30 H80 Fe2 P10'
_chemical_formula_weight 862.34
_space_group_crystal_system monoclinic
_space_group_IT_number 14
_space_group_name_Hall '-P 2yn'
_space_group_name_H-M_alt 'P 1 21/n 1'
_atom_sites_solution_hydrogens geom
_atom_sites_solution_primary direct
_audit_creation_date 2024-11-24
_audit_creation_method
;
Olex2 1.5-beta
(compiled 2024.02.16 svn.r378c4104 for OlexSys, GUI svn.r6928)
;
_audit_update_record
;
2025-09-22 deposited with the CCDC.	2025-10-23 downloaded from the CCDC.
;
_cell_angle_alpha 90
_cell_angle_beta 90.480(2)
_cell_angle_gamma 90
_cell_formula_units_Z 4
_cell_length_a 16.3811(4)
_cell_length_b 13.8289(3)
_cell_length_c 19.7524(5)
_cell_measurement_reflns_used 13148
_cell_measurement_temperature 100.00(10)
_cell_measurement_theta_max 30.5400
_cell_measurement_theta_min 2.8300
_cell_volume 4474.41(18)
_computing_cell_refinement 'CrysAlisPro 1.171.43.136a (Rigaku OD, 2024)'
_computing_data_collection 'CrysAlisPro 1.171.43.136a (Rigaku OD, 2024)'
_computing_data_reduction 'CrysAlisPro 1.171.43.136a (Rigaku OD, 2024)'
_computing_molecular_graphics 'Olex2 1.5-beta (Dolomanov et al., 2009)'
_computing_publication_material 'Olex2 1.5-beta (Dolomanov et al., 2009)'
_computing_structure_refinement 'SHELXL 2019/3 (Sheldrick, 2015)'
_computing_structure_solution 'SHELXS  (Sheldrick, 2008)'
_diffrn_ambient_environment N~2~
_diffrn_ambient_temperature 100.00(10)
_diffrn_detector 'Hybrid Pixel Array Detector'
_diffrn_detector_area_resol_mean 10.0000
_diffrn_detector_type 'HyPix-Arc 100'
_diffrn_measured_fraction_theta_full 0.999
_diffrn_measured_fraction_theta_max 0.999
_diffrn_measurement_details
;
List of Runs (angles in degrees, time in seconds):

  # Type    Start    End  Width  t~exp~   \w     \q     \k     \f   Frames
#--------------------------------------------------------------------------
  1  \w    -71.00 -19.00   0.50  120.00    --   -0.60 -19.00   0.00  104
  2  \w     19.00  70.00   0.50  120.00    --   -0.60  19.00   0.00  102
  3  \w    -59.00   1.00   0.50  120.00    --   -0.60 -57.00  60.00  120
  4  \w    -72.00  -5.00   0.50  120.00    --   -0.60 -38.00 150.00  134
  5  \w    -71.00 -28.00   0.50  120.00    --   -0.60 -19.00-150.00   86
  6  \w    -71.00 -19.00   0.50  120.00    --   -0.60 -19.00 -60.00  104
;
_diffrn_measurement_device 'four-circle diffractometer'
_diffrn_measurement_device_type 'XtaLAB Synergy, Single source at home/near, HyPix-Arc 100'
_diffrn_measurement_method '\w scans'
_diffrn_orient_matrix_type 'CrysAlisPro convention (1999,Acta A55,543-557)'
_diffrn_orient_matrix_UB_11 -0.0269760000
_diffrn_orient_matrix_UB_12 -0.0044633000
_diffrn_orient_matrix_UB_13 -0.0280999000
_diffrn_orient_matrix_UB_21 0.0296035000
_diffrn_orient_matrix_UB_22 -0.0278739000
_diffrn_orient_matrix_UB_23 -0.0172748000
_diffrn_orient_matrix_UB_31 -0.0164606000
_diffrn_orient_matrix_UB_32 -0.0428321000
_diffrn_orient_matrix_UB_33 0.0141857000
_diffrn_radiation_monochromator graphite
_diffrn_radiation_probe x-ray
_diffrn_radiation_type 'Mo K\a'
_diffrn_radiation_wavelength 0.71073
_diffrn_reflns_av_R_equivalents 0.0584
_diffrn_reflns_av_unetI/netI 0.0380
_diffrn_reflns_Laue_measured_fraction_full 0.999
_diffrn_reflns_Laue_measured_fraction_max 0.999
_diffrn_reflns_limit_h_max 20
_diffrn_reflns_limit_h_min -20
_diffrn_reflns_limit_k_max 17
_diffrn_reflns_limit_k_min -16
_diffrn_reflns_limit_l_max 24
_diffrn_reflns_limit_l_min -24
_diffrn_reflns_number 56573
_diffrn_reflns_point_group_measured_fraction_full 0.999
_diffrn_reflns_point_group_measured_fraction_max 0.999
_diffrn_reflns_theta_full 25.242
_diffrn_reflns_theta_max 26.372
_diffrn_reflns_theta_min 2.815
_diffrn_source 'fine-focus sealed X-ray tube'
_diffrn_source_current 1.0
_diffrn_source_type 'Enhance (Mo) X-ray Source'
_diffrn_source_voltage 50.0
_exptl_absorpt_coefficient_mu 1.026
_exptl_absorpt_correction_T_max 0.94986
_exptl_absorpt_correction_T_min 0.94986
_exptl_absorpt_correction_type multi-scan
_exptl_absorpt_process_details
;
CrysAlisPro 1.171.43.136a (Rigaku Oxford Diffraction, 2024)
Spherical absorption correction
using equivalent radius and absorption coefficient.
Empirical absorption correction using spherical harmonics,
implemented in SCALE3 ABSPACK scaling algorithm.
;
_exptl_crystal_colour 'translucent pale orange'
_exptl_crystal_density_diffrn 1.280
_exptl_crystal_description block
_exptl_crystal_F_000 1848
_exptl_crystal_recrystallization_method
'The material was recrystallised from d8-THF by spontaneous crystallization from  365 nm photoirradiation at room temperature over 24 hours'
_exptl_crystal_size_max 0.095
_exptl_crystal_size_mid 0.058
_exptl_crystal_size_min 0.041
_exptl_crystal_size_rad 0.032
_refine_diff_density_max 3.189
_refine_diff_density_min -0.667
_refine_diff_density_rms 0.156
_refine_ls_extinction_method none
_refine_ls_goodness_of_fit_ref 1.074
_refine_ls_hydrogen_treatment constr
_refine_ls_matrix_type full
_refine_ls_number_parameters 585
_refine_ls_number_reflns 9144
_refine_ls_number_restraints 1321
_refine_ls_restrained_S_all 1.029
_refine_ls_R_factor_all 0.1019
_refine_ls_R_factor_gt 0.0816
_refine_ls_shift/su_max 0.001
_refine_ls_shift/su_mean 0.000
_refine_ls_structure_factor_coef Fsqd
_refine_ls_weighting_details 'w=1/[\s^2^(Fo^2^)+(0.0983P)^2^+19.3870P] where P=(Fo^2^+2Fc^2^)/3'
_refine_ls_weighting_scheme calc
_refine_ls_wR_factor_gt 0.1990
_refine_ls_wR_factor_ref 0.2123
_reflns_Friedel_coverage 0.000
_reflns_number_gt 7075
_reflns_number_total 9144
_reflns_threshold_expression 'I > 2\s(I)'
_cod_data_source_file d5sc07490h2.cif
_cod_data_source_block 26
_cod_depositor_comments 'Adding full bibliography for 1576122--1576127.cif.'
_cod_original_cell_volume 4474.39(19)
_cod_database_code 1576125
_shelx_shelxl_version_number 2019/3
_chemical_oxdiff_formula 'C28 H72 P10 Fe2 '
_chemical_oxdiff_usercomment '@ 100 K JHPC 295'
_shelx_space_group_comment
;
The symmetry employed for this shelxl refinement is uniquely defined
by the following loop, which should always be used as a source of
symmetry information in preference to the above space-group names.
They are only intended as comments.
;
_shelx_estimated_absorpt_t_max 0.959
_shelx_estimated_absorpt_t_min 0.909
_olex2_refinement_description
;
1. Fixed Uiso
 At 1.2 times of:
  All C(H,H) groups, All C(H,H,H,H) groups
 At 1.5 times of:
  All C(H,H,H) groups, All C(H,H,H,H,H,H) groups
2. Restrained distances
 P3-C7 \\sim P3-C7A
 with sigma of 0.02
 C13-C14 \\sim C13-C14A
 with sigma of 0.02
 C8-C7 \\sim C8-C7A
 with sigma of 0.02
 P2-C2 \\sim P2-C2A
 with sigma of 0.02
 C1-C2 \\sim C1-C2A
 with sigma of 0.02
 C2-P2A \\sim C2A-P2A
 with sigma of 0.02
 P3-C7A \\sim P3-C7
 with sigma of 0.02
 C8-C7A \\sim C8-C7
 with sigma of 0.02
 C14A-C13 \\sim C14-C13
 with sigma of 0.02
 P6-C14 \\sim P6-C14A
 with sigma of 0.02
 P1A-C4 \\sim P1-C4
 with sigma of 0.02
 P1A-C1 \\sim P1-C1
 with sigma of 0.02
 C2A-C1 \\sim C2-C1
 with sigma of 0.02
 P2A-C2A \\sim P2-C2
 with sigma of 0.02
 P2A-C5 \\sim P2-C5
 with sigma of 0.02
 P2A-C6A \\sim P2-C6
 with sigma of 0.02
 Fe2A-P7A \\sim Fe2-P10 \\sim Fe2A-P10A \\sim Fe2-P9 \\sim Fe2A-P9A \\sim
Fe2-P8 \\sim Fe2A-P8A \\sim Fe2-P7
 with sigma of 0.02
 P7A-C19A \\sim P8A-C20A \\sim P7-C19 \\sim P8-C20 \\sim P9A-C25A \\sim
P10A-C26A \\sim P9-C25 \\sim P10-C26
 with sigma of 0.02
 P10-C29 \\sim P7A-C21A \\sim P10-C30 \\sim P7A-C22A \\sim P7-C21 \\sim P7-C22
\\sim P8A-C23A \\sim P8A-
 C24A \\sim P8-C24 \\sim P8-C23 \\sim P9A-C28A \\sim P9A-C27A \\sim P9-C27
\\sim P10A-C30A \\sim P9-C28 ~
 P10A-C29A
 with sigma of 0.02
 C20A-C19A \\sim C20-C19 \\sim C26A-C25A \\sim C26-C25
 with sigma of 0.02
3. Uiso/Uaniso restraints and constraints
All non-hydrogen atoms have similar U: within 2A with sigma of 0.04 and sigma
for terminal atoms of 0.08 within 2A
Uanis(C7A) = Uanis(C7)
Uanis(Fe2) = Uanis(Fe2A)
Uanis(P9) = Uanis(P10A)
4. Rigid body (RIGU) restrains
 All non-hydrogen atoms
 with sigma for 1-2 distances of 0.004 and sigma for 1-3 distances of 0.004
5. Others
 Sof(H13C)=Sof(H13D)=Sof(C14A)=Sof(H14C)=Sof(H14D)=1-FVAR(1)
 Sof(H13A)=Sof(H13B)=Sof(C14)=Sof(H14A)=Sof(H14B)=FVAR(1)
 Sof(P7A)=Sof(P8A)=Sof(P9A)=Sof(P10A)=Sof(C19A)=Sof(H19C)=Sof(H19D)=Sof(C20A)=
 Sof(H20C)=Sof(H20D)=Sof(C21A)=Sof(H21D)=Sof(H21E)=Sof(H21F)=Sof(C22A)=
 Sof(H22D)=Sof(H22E)=Sof(H22F)=Sof(C23A)=Sof(H23D)=Sof(H23E)=Sof(H23F)=
 Sof(C24A)=Sof(H24D)=Sof(H24E)=Sof(H24F)=Sof(C25A)=Sof(H25C)=Sof(H25D)=
 Sof(C26A)=Sof(H26C)=Sof(H26D)=Sof(C27A)=Sof(H27D)=Sof(H27E)=Sof(H27F)=
 Sof(C28A)=Sof(H28D)=Sof(H28E)=Sof(H28F)=Sof(C29A)=Sof(H29D)=Sof(H29E)=
 Sof(H29F)=Sof(C30A)=Sof(H30D)=Sof(H30E)=Sof(H30F)=1-FVAR(2)
 Sof(P7)=Sof(P8)=Sof(P9)=Sof(P10)=Sof(C19)=Sof(H19A)=Sof(H19B)=Sof(C20)=
 Sof(H20A)=Sof(H20B)=Sof(C21)=Sof(H21A)=Sof(H21B)=Sof(H21C)=Sof(C22)=Sof(H22A)=
 Sof(H22B)=Sof(H22C)=Sof(C23)=Sof(H23A)=Sof(H23B)=Sof(H23C)=Sof(C24)=Sof(H24A)=
 Sof(H24B)=Sof(H24C)=Sof(C25)=Sof(H25A)=Sof(H25B)=Sof(C26)=Sof(H26A)=Sof(H26B)=
 Sof(C27)=Sof(H27A)=Sof(H27B)=Sof(H27C)=Sof(C28)=Sof(H28A)=Sof(H28B)=Sof(H28C)=
 Sof(C29)=Sof(H29A)=Sof(H29B)=Sof(H29C)=Sof(C30)=Sof(H30A)=Sof(H30B)=Sof(H30C)=
 FVAR(2)
 Sof(H1BC)=Sof(H1BD)=Sof(H3BD)=Sof(H3BE)=Sof(H3BF)=Sof(H4BD)=Sof(H4BE)=
 Sof(H4BF)=Sof(H5BD)=Sof(H5BE)=Sof(H5BF)=Sof(H8BC)=Sof(H8BD)=Sof(Fe2A)=Sof(P1A)=
 Sof(P2A)=Sof(C2A)=Sof(H2AA)=Sof(H2AB)=Sof(C6A)=Sof(H6AA)=Sof(H6AB)=Sof(H6AC)=1-
 FVAR(3)
 Sof(H1AA)=Sof(H1AB)=Sof(H3AA)=Sof(H3AB)=Sof(H3AC)=Sof(H4AA)=Sof(H4AB)=
 Sof(H4AC)=Sof(H5AA)=Sof(H5AB)=Sof(H5AC)=Sof(H8AA)=Sof(H8AB)=Sof(Fe2)=Sof(P1)=
 Sof(P2)=Sof(C2)=Sof(H2A)=Sof(H2B)=Sof(C6)=Sof(H6A)=Sof(H6B)=Sof(H6C)=FVAR(3)
 Sof(C7A)=Sof(H7AA)=Sof(H7AB)=1-FVAR(4)
 Sof(C7)=Sof(H7A)=Sof(H7B)=FVAR(4)
6.a Secondary CH2 refined with riding coordinates:
 C1(H1AA,H1AB), C1(H1BC,H1BD), C8(H8AA,H8AB), C8(H8BC,H8BD), C13(H13A,H13B),
 C13(H13C,H13D), C2(H2A,H2B), C7(H7A,H7B), C14(H14A,H14B), C19(H19A,H19B),
 C20(H20A,H20B), C25(H25A,H25B), C26(H26A,H26B), C2A(H2AA,H2AB), C7A(H7AA,H7AB),
  C14A(H14C,H14D), C19A(H19C,H19D), C20A(H20C,H20D), C25A(H25C,H25D), C26A(H26C,
 H26D)
6.b Me refined with riding coordinates:
 C3(H3AA,H3AB,H3AC), C3(H3BD,H3BE,H3BF), C4(H4AA,H4AB,H4AC), C4(H4BD,H4BE,
 H4BF), C5(H5AA,H5AB,H5AC), C5(H5BD,H5BE,H5BF), C6(H6A,H6B,H6C), C21(H21A,H21B,
 H21C), C22(H22A,H22B,H22C), C23(H23A,H23B,H23C), C24(H24A,H24B,H24C), C27(H27A,
 H27B,H27C), C28(H28A,H28B,H28C), C29(H29A,H29B,H29C), C30(H30A,H30B,H30C),
 C6A(H6AA,H6AB,H6AC), C21A(H21D,H21E,H21F), C22A(H22D,H22E,H22F), C28A(H28D,
 H28E,H28F)
6.c Idealised Me refined as rotating group:
 C9(H9A,H9B,H9C), C10(H10A,H10B,H10C), C11(H11A,H11B,H11C), C12(H12A,H12B,
 H12C), C15(H15A,H15B,H15C), C16(H16A,H16B,H16C), C17(H17A,H17B,H17C), C18(H18A,
 H18B,H18C), C23A(H23D,H23E,H23F), C24A(H24D,H24E,H24F), C27A(H27D,H27E,H27F),
 C29A(H29D,H29E,H29F), C30A(H30D,H30E,H30F)
;
_olex2_diffrn_ambient_temperature_device 'Oxford Cryosystems Cryostream 1000'
_olex2_exptl_crystal_mounting_method 'The crystal was mounted on a MITIGEN holder in Paratone oil'
_olex2_submission_original_sample_id 'JHPC 295 '
_olex2_submission_special_instructions 'No special instructions were received'
_oxdiff_exptl_absorpt_empirical_details
;
Empirical correction (ABSPACK) includes:
- Absorption correction using spherical harmonics
- Frame scaling
;
_oxdiff_exptl_absorpt_empirical_full_max 2.339
_oxdiff_exptl_absorpt_empirical_full_min 0.712

loop_
_space_group_symop_operation_xyz
'x, y, z'
'-x+1/2, y+1/2, -z+1/2'
'-x, -y, -z'
'x-1/2, -y-1/2, z-1/2'

loop_
_atom_site_label
_atom_site_type_symbol
_atom_site_fract_x
_atom_site_fract_y
_atom_site_fract_z
_atom_site_U_iso_or_equiv
_atom_site_adp_type
_atom_site_occupancy
_atom_site_site_symmetry_order
_atom_site_calc_flag
_atom_site_refinement_flags_posn
_atom_site_refinement_flags_adp
_atom_site_refinement_flags_occupancy
_atom_site_disorder_assembly
_atom_site_disorder_group
Fe1 Fe 0.62762(4) 0.76019(4) 0.11375(3) 0.01614(19) Uani 1 1 d . . . . .
P3 P 0.67067(8) 0.90251(9) 0.14447(7) 0.0248(3) Uani 1 1 d D U . . .
P4 P 0.63022(8) 0.73667(9) 0.22155(6) 0.0213(3) Uani 1 1 d . U . . .
P5 P 0.62762(9) 0.60688(10) 0.09367(7) 0.0313(3) Uani 1 1 d . U . . .
P6 P 0.70063(9) 0.76679(11) 0.02337(7) 0.0322(3) Uani 1 1 d D U . . .
C1 C 0.4196(3) 0.7463(4) 0.1392(3) 0.0254(11) Uani 1 1 d D U . . .
H1AA H 0.428072 0.675839 0.144696 0.030 Uiso 0.870(5) 1 calc R U P A 1
H1AB H 0.427264 0.776098 0.184333 0.030 Uiso 0.870(5) 1 calc R U P A 1
H1BC H 0.432685 0.685744 0.163692 0.030 Uiso 0.130(5) 1 calc R U P A 2
H1BD H 0.417011 0.798111 0.173655 0.030 Uiso 0.130(5) 1 calc R U P A 2
C3 C 0.4640(3) 0.9157(4) 0.0748(3) 0.0369(13) Uani 1 1 d . U . . .
H3AA H 0.478321 0.952712 0.115487 0.055 Uiso 0.870(5) 1 calc R U P A 1
H3AB H 0.488861 0.946052 0.035149 0.055 Uiso 0.870(5) 1 calc R U P A 1
H3AC H 0.404495 0.914752 0.069043 0.055 Uiso 0.870(5) 1 calc R U P A 1
H3BD H 0.478536 0.953124 0.115250 0.055 Uiso 0.130(5) 1 calc R U P A 2
H3BE H 0.488090 0.946099 0.034835 0.055 Uiso 0.130(5) 1 calc R U P A 2
H3BF H 0.404440 0.914026 0.069577 0.055 Uiso 0.130(5) 1 calc R U P A 2
C4 C 0.4636(3) 0.7491(5) 0.0001(3) 0.0416(15) Uani 1 1 d D U . . .
H4AA H 0.478271 0.680828 -0.005571 0.062 Uiso 0.870(5) 1 calc R U P A 1
H4AB H 0.404142 0.756001 -0.002188 0.062 Uiso 0.870(5) 1 calc R U P A 1
H4AC H 0.488509 0.787302 -0.036083 0.062 Uiso 0.870(5) 1 calc R U P A 1
H4BD H 0.504682 0.760760 -0.034806 0.062 Uiso 0.130(5) 1 calc R U P A 2
H4BE H 0.445672 0.681524 -0.002171 0.062 Uiso 0.130(5) 1 calc R U P A 2
H4BF H 0.416755 0.791812 -0.007585 0.062 Uiso 0.130(5) 1 calc R U P A 2
C5 C 0.2852(3) 0.7368(5) 0.2530(3) 0.0450(16) Uani 1 1 d D U . . .
H5AA H 0.271443 0.803915 0.264024 0.067 Uiso 0.870(5) 1 calc R U P A 1
H5AB H 0.260498 0.693471 0.286375 0.067 Uiso 0.870(5) 1 calc R U P A 1
H5AC H 0.344645 0.728758 0.254030 0.067 Uiso 0.870(5) 1 calc R U P A 1
H5BD H 0.272481 0.668020 0.258643 0.067 Uiso 0.130(5) 1 calc R U P A 2
H5BE H 0.344169 0.746632 0.258269 0.067 Uiso 0.130(5) 1 calc R U P A 2
H5BF H 0.256389 0.774441 0.287425 0.067 Uiso 0.130(5) 1 calc R U P A 2
C8 C 0.6065(4) 0.8490(4) 0.2689(3) 0.0357(13) Uani 1 1 d D U . . .
H8AA H 0.547806 0.865372 0.264477 0.043 Uiso 0.870(5) 1 calc R U P A 1
H8AB H 0.620298 0.841625 0.317481 0.043 Uiso 0.870(5) 1 calc R U P A 1
H8BC H 0.549527 0.845992 0.285187 0.043 Uiso 0.130(5) 1 calc R U P A 2
H8BD H 0.643022 0.853874 0.308886 0.043 Uiso 0.130(5) 1 calc R U P A 2
C9 C 0.6495(4) 1.0182(4) 0.1018(4) 0.0489(17) Uani 1 1 d . U . . .
H9A H 0.674310 1.017853 0.056861 0.073 Uiso 1 1 calc R U . . .
H9B H 0.672604 1.071261 0.128711 0.073 Uiso 1 1 calc R U . . .
H9C H 0.590377 1.027010 0.097244 0.073 Uiso 1 1 calc R U . . .
C10 C 0.7797(4) 0.9254(5) 0.1590(6) 0.086(3) Uani 1 1 d . U . . .
H10A H 0.800152 0.882121 0.194598 0.129 Uiso 1 1 calc R U . . .
H10B H 0.787512 0.992748 0.173164 0.129 Uiso 1 1 calc R U . . .
H10C H 0.809709 0.913652 0.117114 0.129 Uiso 1 1 calc R U . . .
C11 C 0.7260(3) 0.7025(5) 0.2663(3) 0.0370(13) Uani 1 1 d . U . . .
H11A H 0.742028 0.637000 0.252876 0.056 Uiso 1 1 calc R U . . .
H11B H 0.717250 0.704327 0.315314 0.056 Uiso 1 1 calc R U . . .
H11C H 0.769392 0.748075 0.254388 0.056 Uiso 1 1 calc R U . . .
C12 C 0.5635(3) 0.6512(4) 0.2665(3) 0.0305(11) Uani 1 1 d . U . . .
H12A H 0.506299 0.665322 0.255330 0.046 Uiso 1 1 calc R U . . .
H12B H 0.572138 0.657781 0.315413 0.046 Uiso 1 1 calc R U . . .
H12C H 0.576479 0.584946 0.252587 0.046 Uiso 1 1 calc R U . . .
C13 C 0.6559(4) 0.5799(5) 0.0041(3) 0.0431(14) Uani 1 1 d D U . . .
H13A H 0.708597 0.544773 0.003845 0.052 Uiso 0.485(14) 1 calc R U P B 1
H13B H 0.614014 0.536859 -0.016150 0.052 Uiso 0.485(14) 1 calc R U P B 1
H13C H 0.673110 0.511581 -0.000603 0.052 Uiso 0.515(14) 1 calc R U P B 2
H13D H 0.609030 0.591769 -0.026760 0.052 Uiso 0.515(14) 1 calc R U P B 2
C15 C 0.5362(4) 0.5290(4) 0.1007(3) 0.0462(15) Uani 1 1 d . U . . .
H15A H 0.519901 0.524884 0.148263 0.069 Uiso 1 1 calc R U . . .
H15B H 0.548824 0.464187 0.083787 0.069 Uiso 1 1 calc R U . . .
H15C H 0.491435 0.556846 0.073861 0.069 Uiso 1 1 calc R U . . .
C16 C 0.6989(4) 0.5232(4) 0.1363(3) 0.0436(15) Uani 1 1 d . U . . .
H16A H 0.754262 0.549816 0.134775 0.065 Uiso 1 1 calc R U . . .
H16B H 0.697612 0.460465 0.113312 0.065 Uiso 1 1 calc R U . . .
H16C H 0.682585 0.514904 0.183608 0.065 Uiso 1 1 calc R U . . .
C17 C 0.6789(5) 0.8512(6) -0.0444(3) 0.062(2) Uani 1 1 d . U . . .
H17A H 0.621063 0.846821 -0.057085 0.092 Uiso 1 1 calc R U . . .
H17B H 0.712599 0.835469 -0.083628 0.092 Uiso 1 1 calc R U . . .
H17C H 0.691274 0.917069 -0.029116 0.092 Uiso 1 1 calc R U . . .
C18 C 0.8121(5) 0.7827(10) 0.0219(5) 0.109(4) Uani 1 1 d . U . . .
H18A H 0.825189 0.851905 0.022159 0.163 Uiso 1 1 calc R U . . .
H18B H 0.834067 0.752938 -0.019121 0.163 Uiso 1 1 calc R U . . .
H18C H 0.836547 0.751886 0.061887 0.163 Uiso 1 1 calc R U . . .
Fe2 Fe 0.1209(3) 0.73842(13) 0.13854(12) 0.0199(3) Uani 0.870(5) 1 d D U P A 1
P1 P 0.50150(15) 0.7926(2) 0.08342(13) 0.0176(6) Uani 0.870(5) 1 d D U P A 1
P2 P 0.24592(8) 0.70721(14) 0.16820(7) 0.0204(5) Uani 0.870(5) 1 d D U P A 1
P7 P 0.0622(3) 0.7639(3) 0.2363(2) 0.0265(9) Uani 0.559(5) 1 d D U P A 1
P8 P 0.05979(19) 0.6017(2) 0.1495(2) 0.0378(9) Uani 0.559(5) 1 d D U P A 1
P9 P 0.1266(6) 0.7258(6) 0.0308(4) 0.0203(12) Uani 0.559(5) 1 d D U P A 1
P10 P 0.1101(3) 0.8931(2) 0.1151(2) 0.0369(9) Uani 0.559(5) 1 d D U P A 1
C2 C 0.3298(4) 0.7622(7) 0.1176(4) 0.034(2) Uani 0.870(5) 1 d D U P A 1
H2A H 0.323853 0.738220 0.070592 0.041 Uiso 0.870(5) 1 calc R U P A 1
H2B H 0.320266 0.832814 0.116297 0.041 Uiso 0.870(5) 1 calc R U P A 1
C6 C 0.2836(4) 0.5803(5) 0.1680(4) 0.0403(16) Uani 0.870(5) 1 d D U P A 1
H6A H 0.268449 0.549330 0.125024 0.060 Uiso 0.870(5) 1 calc R U P A 1
H6B H 0.343104 0.580010 0.173185 0.060 Uiso 0.870(5) 1 calc R U P A 1
H6C H 0.258958 0.544724 0.205530 0.060 Uiso 0.870(5) 1 calc R U P A 1
C7 C 0.6585(13) 0.9259(11) 0.2369(6) 0.037(2) Uani 0.392(15) 1 d D U P C 1
H7A H 0.712859 0.926880 0.259119 0.045 Uiso 0.392(15) 1 calc R U P C 1
H7B H 0.632828 0.989963 0.243497 0.045 Uiso 0.392(15) 1 calc R U P C 1
C14 C 0.6633(9) 0.6684(9) -0.0386(5) 0.044(3) Uani 0.485(14) 1 d D U P B 1
H14A H 0.609949 0.686153 -0.058873 0.053 Uiso 0.485(14) 1 calc R U P B 1
H14B H 0.703229 0.658396 -0.075296 0.053 Uiso 0.485(14) 1 calc R U P B 1
C19 C 0.0417(11) 0.6488(8) 0.2829(7) 0.054(3) Uani 0.559(5) 1 d D U P A 1
H19A H 0.074171 0.647596 0.325373 0.065 Uiso 0.559(5) 1 calc R U P A 1
H19B H -0.016782 0.645610 0.294894 0.065 Uiso 0.559(5) 1 calc R U P A 1
C20 C 0.0636(9) 0.5621(8) 0.2400(5) 0.054(3) Uani 0.559(5) 1 d D U P A 1
H20A H 0.024259 0.508877 0.247612 0.064 Uiso 0.559(5) 1 calc R U P A 1
H20B H 0.118991 0.538694 0.251944 0.064 Uiso 0.559(5) 1 calc R U P A 1
C21 C 0.1057(7) 0.8346(8) 0.3072(5) 0.037(2) Uani 0.559(5) 1 d D U P A 1
H21A H 0.163465 0.818020 0.313229 0.056 Uiso 0.559(5) 1 calc R U P A 1
H21B H 0.100639 0.903820 0.297260 0.056 Uiso 0.559(5) 1 calc R U P A 1
H21C H 0.076083 0.819664 0.348839 0.056 Uiso 0.559(5) 1 calc R U P A 1
C22 C -0.0413(7) 0.8151(13) 0.2427(7) 0.070(4) Uani 0.559(5) 1 d D U P A 1
H22A H -0.076590 0.786208 0.207865 0.105 Uiso 0.559(5) 1 calc R U P A 1
H22B H -0.063424 0.801113 0.287556 0.105 Uiso 0.559(5) 1 calc R U P A 1
H22C H -0.038868 0.885270 0.235977 0.105 Uiso 0.559(5) 1 calc R U P A 1
C23 C -0.0505(7) 0.5897(12) 0.1314(8) 0.064(4) Uani 0.559(5) 1 d D U P A 1
H23A H -0.079513 0.645765 0.149770 0.096 Uiso 0.559(5) 1 calc R U P A 1
H23B H -0.059490 0.586493 0.082334 0.096 Uiso 0.559(5) 1 calc R U P A 1
H23C H -0.071183 0.530525 0.152500 0.096 Uiso 0.559(5) 1 calc R U P A 1
C24 C 0.0886(9) 0.4888(8) 0.1089(7) 0.059(3) Uani 0.559(5) 1 d D U P A 1
H24A H 0.147783 0.480039 0.112652 0.089 Uiso 0.559(5) 1 calc R U P A 1
H24B H 0.060846 0.434856 0.131172 0.089 Uiso 0.559(5) 1 calc R U P A 1
H24C H 0.072540 0.490824 0.061006 0.089 Uiso 0.559(5) 1 calc R U P A 1
C25 C 0.1521(11) 0.8406(9) -0.0123(8) 0.049(4) Uani 0.559(5) 1 d D U P A 1
H25A H 0.204614 0.832830 -0.036132 0.058 Uiso 0.559(5) 1 calc R U P A 1
H25B H 0.109470 0.854832 -0.046674 0.058 Uiso 0.559(5) 1 calc R U P A 1
C26 C 0.1586(10) 0.9234(8) 0.0351(5) 0.066(4) Uani 0.559(5) 1 d D U P A 1
H26A H 0.131742 0.980814 0.014964 0.079 Uiso 0.559(5) 1 calc R U P A 1
H26B H 0.216807 0.939176 0.043217 0.079 Uiso 0.559(5) 1 calc R U P A 1
C27 C 0.0344(6) 0.6985(10) -0.0182(5) 0.037(2) Uani 0.559(5) 1 d D U P A 1
H27A H -0.011309 0.736564 -0.000752 0.056 Uiso 0.559(5) 1 calc R U P A 1
H27B H 0.043213 0.714828 -0.065858 0.056 Uiso 0.559(5) 1 calc R U P A 1
H27C H 0.021753 0.629457 -0.014286 0.056 Uiso 0.559(5) 1 calc R U P A 1
C28 C 0.1958(7) 0.6449(10) -0.0143(7) 0.037(3) Uani 0.559(5) 1 d D U P A 1
H28A H 0.250659 0.649681 0.005530 0.056 Uiso 0.559(5) 1 calc R U P A 1
H28B H 0.176147 0.578233 -0.010599 0.056 Uiso 0.559(5) 1 calc R U P A 1
H28C H 0.197607 0.663604 -0.062171 0.056 Uiso 0.559(5) 1 calc R U P A 1
C29 C 0.1929(8) 0.9692(8) 0.1486(7) 0.059(3) Uani 0.559(5) 1 d D U P A 1
H29A H 0.188918 0.972944 0.197992 0.088 Uiso 0.559(5) 1 calc R U P A 1
H29B H 0.245630 0.941073 0.136302 0.088 Uiso 0.559(5) 1 calc R U P A 1
H29C H 0.188345 1.034342 0.129313 0.088 Uiso 0.559(5) 1 calc R U P A 1
C30 C 0.0088(12) 0.948(2) 0.0997(15) 0.108(9) Uani 0.559(5) 1 d D U P A 1
H30A H -0.025761 0.937504 0.139354 0.162 Uiso 0.559(5) 1 calc R U P A 1
H30B H 0.015078 1.017359 0.091768 0.162 Uiso 0.559(5) 1 calc R U P A 1
H30C H -0.016667 0.917650 0.059956 0.162 Uiso 0.559(5) 1 calc R U P A 1
Fe2A Fe 0.1240(18) 0.7279(9) 0.1374(8) 0.0199(3) Uani 0.130(5) 1 d D U P A 2
P1A P 0.5087(12) 0.774(2) 0.0848(8) 0.038(6) Uani 0.130(5) 1 d D U P A 2
P2A P 0.2539(6) 0.7750(11) 0.1718(5) 0.028(3) Uani 0.130(5) 1 d D U P A 2
P7A P 0.1029(3) 0.8839(3) 0.1450(3) 0.0313(10) Uani 0.441(5) 1 d D U P A 2
P8A P 0.0557(3) 0.7260(4) 0.2311(3) 0.0263(11) Uani 0.441(5) 1 d D U P A 2
P9A P 0.0747(2) 0.5875(2) 0.1073(2) 0.0285(10) Uani 0.441(5) 1 d D U P A 2
P10A P 0.1252(8) 0.7476(8) 0.0286(6) 0.0203(12) Uani 0.441(5) 1 d D U P A 2
C2A C 0.3327(11) 0.734(5) 0.1104(18) 0.023(7) Uani 0.130(5) 1 d D U P A 2
H2AA H 0.323188 0.665609 0.098966 0.027 Uiso 0.130(5) 1 calc R U P A 2
H2AB H 0.327296 0.772598 0.068193 0.027 Uiso 0.130(5) 1 calc R U P A 2
C6A C 0.291(3) 0.899(2) 0.191(3) 0.044(9) Uani 0.130(5) 1 d D U P A 2
H6AA H 0.281433 0.941227 0.151751 0.066 Uiso 0.130(5) 1 calc R U P A 2
H6AB H 0.262141 0.924929 0.230217 0.066 Uiso 0.130(5) 1 calc R U P A 2
H6AC H 0.349921 0.897120 0.201061 0.066 Uiso 0.130(5) 1 calc R U P A 2
C7A C 0.6168(8) 0.9381(6) 0.2251(5) 0.037(2) Uani 0.608(15) 1 d D U P C 2
H7AA H 0.649342 0.987378 0.249719 0.045 Uiso 0.608(15) 1 calc R U P C 2
H7AB H 0.562756 0.966305 0.214061 0.045 Uiso 0.608(15) 1 calc R U P C 2
C14A C 0.7242(7) 0.6456(8) -0.0119(6) 0.040(3) Uani 0.515(14) 1 d D U P B 2
H14C H 0.731105 0.650030 -0.061509 0.048 Uiso 0.515(14) 1 calc R U P B 2
H14D H 0.775537 0.620712 0.008289 0.048 Uiso 0.515(14) 1 calc R U P B 2
C19A C 0.0583(12) 0.9184(11) 0.2285(6) 0.061(4) Uani 0.441(5) 1 d D U P A 2
H19C H 0.084574 0.978516 0.245017 0.073 Uiso 0.441(5) 1 calc R U P A 2
H19D H -0.000790 0.931260 0.222716 0.073 Uiso 0.441(5) 1 calc R U P A 2
C20A C 0.0704(12) 0.8395(9) 0.2801(7) 0.047(3) Uani 0.441(5) 1 d D U P A 2
H20C H 0.029817 0.844668 0.316761 0.056 Uiso 0.441(5) 1 calc R U P A 2
H20D H 0.125939 0.842368 0.300156 0.056 Uiso 0.441(5) 1 calc R U P A 2
C21A C 0.1362(17) 1.0034(11) 0.1682(9) 0.087(7) Uani 0.441(5) 1 d D U P A 2
H21D H 0.180583 0.998763 0.201614 0.131 Uiso 0.441(5) 1 calc R U P A 2
H21E H 0.155739 1.037329 0.127884 0.131 Uiso 0.441(5) 1 calc R U P A 2
H21F H 0.090465 1.039222 0.187698 0.131 Uiso 0.441(5) 1 calc R U P A 2
C22A C 0.0331(13) 0.955(2) 0.0914(10) 0.062(6) Uani 0.441(5) 1 d D U P A 2
H22D H -0.002366 0.911447 0.065417 0.093 Uiso 0.441(5) 1 calc R U P A 2
H22E H -0.000487 0.996993 0.119971 0.093 Uiso 0.441(5) 1 calc R U P A 2
H22F H 0.064787 0.995101 0.060157 0.093 Uiso 0.441(5) 1 calc R U P A 2
C23A C -0.0568(6) 0.7206(13) 0.2357(8) 0.048(4) Uani 0.441(5) 1 d D U P A 2
H23D H -0.075007 0.751982 0.277430 0.072 Uiso 0.441(5) 1 calc R U P A 2
H23E H -0.074568 0.652954 0.235513 0.072 Uiso 0.441(5) 1 calc R U P A 2
H23F H -0.080658 0.754171 0.196521 0.072 Uiso 0.441(5) 1 calc R U P A 2
C24A C 0.0794(9) 0.6336(11) 0.2938(8) 0.040(4) Uani 0.441(5) 1 d D U P A 2
H24D H 0.051788 0.649016 0.336314 0.061 Uiso 0.441(5) 1 calc R U P A 2
H24E H 0.138486 0.631455 0.301649 0.061 Uiso 0.441(5) 1 calc R U P A 2
H24F H 0.060548 0.570537 0.277277 0.061 Uiso 0.441(5) 1 calc R U P A 2
C25A C 0.1082(9) 0.5517(9) 0.0218(6) 0.042(3) Uani 0.441(5) 1 d D U P A 2
H25C H 0.140570 0.491387 0.024716 0.051 Uiso 0.441(5) 1 calc R U P A 2
H25D H 0.059885 0.539163 -0.007311 0.051 Uiso 0.441(5) 1 calc R U P A 2
C26A C 0.1599(11) 0.6315(10) -0.0097(10) 0.040(4) Uani 0.441(5) 1 d D U P A 2
H26C H 0.152033 0.632771 -0.059393 0.048 Uiso 0.441(5) 1 calc R U P A 2
H26D H 0.218508 0.620554 0.000366 0.048 Uiso 0.441(5) 1 calc R U P A 2
C27A C 0.0969(12) 0.4738(9) 0.1536(10) 0.060(5) Uani 0.441(5) 1 d D U P A 2
H27D H 0.074726 0.418831 0.128064 0.091 Uiso 0.441(5) 1 calc R U P A 2
H27E H 0.071636 0.476170 0.198371 0.091 Uiso 0.441(5) 1 calc R U P A 2
H27F H 0.156101 0.466133 0.158853 0.091 Uiso 0.441(5) 1 calc R U P A 2
C28A C -0.0356(7) 0.5637(14) 0.0960(10) 0.055(5) Uani 0.441(5) 1 d D U P A 2
H28D H -0.064274 0.579195 0.137969 0.082 Uiso 0.441(5) 1 calc R U P A 2
H28E H -0.057096 0.603907 0.059092 0.082 Uiso 0.441(5) 1 calc R U P A 2
H28F H -0.043947 0.495288 0.084920 0.082 Uiso 0.441(5) 1 calc R U P A 2
C29A C 0.1879(10) 0.8362(14) -0.0160(10) 0.037(4) Uani 0.441(5) 1 d D U P A 2
H29D H 0.185044 0.823693 -0.064777 0.055 Uiso 0.441(5) 1 calc R U P A 2
H29E H 0.244650 0.830848 -0.000365 0.055 Uiso 0.441(5) 1 calc R U P A 2
H29F H 0.167542 0.901432 -0.006663 0.055 Uiso 0.441(5) 1 calc R U P A 2
C30A C 0.0337(8) 0.7623(13) -0.0248(7) 0.041(3) Uani 0.441(5) 1 d D U P A 2
H30D H 0.010130 0.826501 -0.017262 0.061 Uiso 0.441(5) 1 calc R U P A 2
H30E H -0.006432 0.712607 -0.013216 0.061 Uiso 0.441(5) 1 calc R U P A 2
H30F H 0.048640 0.755710 -0.072564 0.061 Uiso 0.441(5) 1 calc R U P A 2

loop_
_atom_site_aniso_label
_atom_site_aniso_U_11
_atom_site_aniso_U_22
_atom_site_aniso_U_33
_atom_site_aniso_U_23
_atom_site_aniso_U_13
_atom_site_aniso_U_12
Fe1 0.0165(4) 0.0169(3) 0.0150(3) 0.0000(2) -0.0022(3) -0.0024(2)
P3 0.0263(7) 0.0204(6) 0.0277(7) 0.0026(5) -0.0061(5) -0.0036(5)
P4 0.0226(6) 0.0243(6) 0.0168(6) 0.0038(5) -0.0026(5) 0.0006(5)
P5 0.0413(8) 0.0216(7) 0.0310(7) -0.0034(5) -0.0006(6) -0.0024(6)
P6 0.0359(8) 0.0324(7) 0.0285(7) 0.0011(6) 0.0136(6) 0.0016(6)
C1 0.019(2) 0.035(3) 0.022(2) 0.0052(19) -0.0036(19) -0.0016(19)
C3 0.027(3) 0.035(3) 0.048(3) 0.022(2) -0.010(2) -0.001(2)
C4 0.026(3) 0.078(5) 0.020(3) -0.003(3) -0.005(2) -0.009(3)
C5 0.023(3) 0.088(5) 0.024(3) -0.007(3) -0.001(2) -0.009(3)
C8 0.053(4) 0.032(3) 0.023(3) 0.001(2) 0.007(2) 0.006(2)
C9 0.064(4) 0.021(3) 0.062(4) 0.007(3) -0.024(3) -0.007(3)
C10 0.032(4) 0.034(4) 0.191(10) -0.006(5) -0.028(4) -0.010(3)
C11 0.030(3) 0.047(3) 0.034(3) 0.009(3) -0.006(2) -0.003(2)
C12 0.032(3) 0.034(3) 0.025(3) 0.007(2) -0.002(2) 0.000(2)
C13 0.057(4) 0.041(3) 0.031(3) -0.015(2) -0.002(3) 0.003(3)
C15 0.056(4) 0.030(3) 0.053(4) -0.006(3) 0.004(3) -0.017(3)
C16 0.063(4) 0.030(3) 0.038(3) 0.001(2) -0.002(3) 0.017(3)
C17 0.064(5) 0.092(5) 0.029(3) 0.024(4) 0.017(3) 0.032(4)
C18 0.036(4) 0.227(12) 0.063(6) 0.036(7) 0.015(4) 0.015(5)
Fe2 0.0169(5) 0.0250(6) 0.0178(4) 0.0044(4) -0.0014(3) 0.0033(6)
P1 0.0152(10) 0.0233(11) 0.0143(11) 0.0055(7) -0.0035(7) -0.0016(8)
P2 0.0158(7) 0.0287(11) 0.0167(7) 0.0041(6) -0.0025(5) -0.0012(6)
P7 0.0257(15) 0.025(2) 0.0287(16) 0.0048(17) 0.0063(11) -0.0035(17)
P8 0.0487(18) 0.0289(14) 0.035(2) 0.0065(13) -0.0095(14) -0.0136(12)
P9 0.0256(8) 0.017(4) 0.0181(8) -0.0039(18) -0.0035(6) 0.003(2)
P10 0.071(2) 0.0186(14) 0.0217(18) -0.0007(14) 0.0183(17) -0.0121(13)
C2 0.018(3) 0.052(6) 0.033(4) 0.019(3) -0.004(3) -0.005(3)
C6 0.028(3) 0.036(3) 0.057(4) 0.012(3) 0.000(3) 0.005(3)
C7 0.063(6) 0.024(3) 0.025(4) -0.006(3) -0.010(4) -0.004(4)
C14 0.050(8) 0.062(6) 0.021(6) -0.007(5) 0.012(5) 0.002(6)
C19 0.077(10) 0.047(6) 0.038(7) 0.004(5) 0.008(7) -0.016(6)
C20 0.095(9) 0.036(6) 0.030(5) 0.015(4) -0.006(5) -0.002(6)
C21 0.040(6) 0.038(6) 0.033(6) -0.010(5) 0.008(5) -0.001(5)
C22 0.030(6) 0.128(13) 0.052(8) 0.018(8) 0.013(5) 0.020(7)
C23 0.055(8) 0.063(10) 0.072(10) 0.028(8) -0.026(7) -0.031(6)
C24 0.081(9) 0.046(7) 0.050(7) -0.007(6) -0.009(7) -0.036(6)
C25 0.082(11) 0.035(6) 0.030(6) 0.002(5) 0.000(8) -0.014(7)
C26 0.131(11) 0.033(6) 0.034(6) 0.003(4) 0.036(7) -0.016(7)
C27 0.035(5) 0.053(7) 0.024(5) 0.002(5) -0.007(4) -0.002(5)
C28 0.038(7) 0.050(7) 0.024(6) -0.013(5) 0.004(6) 0.006(6)
C29 0.098(10) 0.022(5) 0.056(7) -0.006(5) 0.019(7) -0.023(6)
C30 0.106(12) 0.070(14) 0.15(2) 0.045(13) 0.026(12) 0.067(12)
Fe2A 0.0169(5) 0.0250(6) 0.0178(4) 0.0044(4) -0.0014(3) 0.0033(6)
P1A 0.030(8) 0.064(14) 0.018(8) 0.004(7) -0.008(6) 0.001(7)
P2A 0.016(5) 0.049(9) 0.017(5) -0.013(4) -0.006(3) 0.005(4)
P7A 0.035(2) 0.0229(18) 0.036(3) -0.004(2) 0.011(2) -0.0042(14)
P8A 0.0233(19) 0.032(3) 0.0239(19) 0.006(2) 0.0072(14) 0.001(2)
P9A 0.0288(17) 0.0301(17) 0.026(2) -0.0039(14) -0.0037(14) -0.0056(12)
P10A 0.0256(8) 0.017(4) 0.0181(8) -0.0039(18) -0.0035(6) 0.003(2)
C2A 0.021(9) 0.026(17) 0.021(10) -0.007(12) -0.003(9) -0.003(10)
C6A 0.03(2) 0.053(15) 0.05(2) -0.029(12) 0.009(18) -0.006(16)
C7A 0.063(6) 0.024(3) 0.025(4) -0.006(3) -0.010(4) -0.004(4)
C14A 0.040(6) 0.052(6) 0.028(6) 0.000(5) 0.011(5) 0.026(4)
C19A 0.094(12) 0.045(8) 0.045(7) -0.007(6) 0.020(8) 0.009(7)
C20A 0.063(10) 0.048(7) 0.029(7) -0.007(6) 0.007(7) -0.007(7)
C21A 0.160(19) 0.062(11) 0.040(9) -0.024(8) 0.023(10) -0.037(12)
C22A 0.093(13) 0.059(12) 0.035(8) 0.004(8) 0.037(8) 0.017(11)
C23A 0.016(6) 0.066(10) 0.062(10) -0.002(8) 0.016(6) 0.004(6)
C24A 0.027(7) 0.044(7) 0.051(9) 0.006(7) 0.005(7) 0.009(6)
C25A 0.056(8) 0.036(7) 0.035(6) -0.018(5) 0.006(6) -0.007(6)
C26A 0.050(9) 0.039(7) 0.030(7) -0.009(5) 0.012(8) 0.002(6)
C27A 0.084(12) 0.031(8) 0.066(10) 0.012(8) -0.017(10) -0.020(7)
C28A 0.032(7) 0.062(11) 0.071(12) -0.033(9) -0.003(7) -0.022(6)
C29A 0.040(9) 0.050(8) 0.020(7) 0.017(6) -0.013(7) -0.020(8)
C30A 0.030(6) 0.063(10) 0.030(7) 0.002(7) -0.014(5) -0.001(6)

loop_
_atom_type_symbol
_atom_type_description
_atom_type_scat_dispersion_real
_atom_type_scat_dispersion_imag
_atom_type_scat_source
C C 0.0033 0.0016 'International Tables Vol C Tables 4.2.6.8 and 6.1.1.4'
H H 0.0000 0.0000 'International Tables Vol C Tables 4.2.6.8 and 6.1.1.4'
Fe Fe 0.3463 0.8444 'International Tables Vol C Tables 4.2.6.8 and 6.1.1.4'
P P 0.1023 0.0942 'International Tables Vol C Tables 4.2.6.8 and 6.1.1.4'

loop_
_exptl_crystal_face_index_h
_exptl_crystal_face_index_k
_exptl_crystal_face_index_l
_exptl_crystal_face_perp_dist
-2 -1 -1 0.0137
2 1 1 0.0276
-1 1 2 0.0210
1 -1 -2 0.0350
-1 -2 1 0.0193
1 2 -1 0.0457
1 -1 2 0.0378
-1 1 -2 0.0553
2 0 -1 0.0258
1 -1 -1 0.0267

loop_
_geom_angle_atom_site_label_1
_geom_angle_atom_site_label_2
_geom_angle_atom_site_label_3
_geom_angle
_geom_angle_site_symmetry_1
_geom_angle_site_symmetry_3
_geom_angle_publ_flag
P3 Fe1 P1 101.16(10) . . ?
P4 Fe1 P3 81.79(5) . . ?
P4 Fe1 P5 91.91(6) . . ?
P4 Fe1 P6 144.81(6) . . ?
P4 Fe1 P1 108.17(8) . . ?
P5 Fe1 P3 160.07(6) . . ?
P5 Fe1 P6 83.61(6) . . ?
P5 Fe1 P1 98.77(10) . . ?
P6 Fe1 P3 90.67(6) . . ?
P6 Fe1 P1 107.01(8) . . ?
P1A Fe1 P3 107.6(9) . . ?
P1A Fe1 P4 107.6(5) . . ?
P1A Fe1 P5 92.3(9) . . ?
P1A Fe1 P6 107.4(5) . . ?
C9 P3 Fe1 126.9(2) . . ?
C9 P3 C7 106.0(6) . . ?
C9 P3 C7A 94.1(4) . . ?
C10 P3 Fe1 120.9(2) . . ?
C10 P3 C9 95.8(3) . . ?
C10 P3 C7 85.9(7) . . ?
C10 P3 C7A 106.5(5) . . ?
C7 P3 Fe1 113.1(4) . . ?
C7A P3 Fe1 108.5(3) . . ?
C8 P4 Fe1 111.65(18) . . ?
C8 P4 C11 98.8(3) . . ?
C11 P4 Fe1 121.3(2) . . ?
C12 P4 Fe1 124.46(18) . . ?
C12 P4 C8 99.6(3) . . ?
C12 P4 C11 96.3(3) . . ?
C13 P5 Fe1 111.7(2) . . ?
C15 P5 Fe1 123.8(2) . . ?
C15 P5 C13 99.3(3) . . ?
C16 P5 Fe1 122.3(2) . . ?
C16 P5 C13 98.4(3) . . ?
C16 P5 C15 96.3(3) . . ?
C17 P6 Fe1 122.1(2) . . ?
C17 P6 C18 95.7(4) . . ?
C17 P6 C14 85.8(5) . . ?
C17 P6 C14A 110.2(4) . . ?
C18 P6 Fe1 125.1(3) . . ?
C18 P6 C14 112.6(6) . . ?
C18 P6 C14A 83.9(6) . . ?
C14 P6 Fe1 108.7(4) . . ?
C14A P6 Fe1 113.0(3) . . ?
H1AA C1 H1AB 107.1 . . ?
H1BC C1 H1BD 106.6 . . ?
P1 C1 H1AA 107.7 . . ?
P1 C1 H1AB 107.7 . . ?
C2 C1 H1AA 107.7 . . ?
C2 C1 H1AB 107.7 . . ?
C2 C1 P1 118.6(4) . . ?
P1A C1 H1BC 106.7 . . ?
P1A C1 H1BD 106.7 . . ?
C2A C1 H1BC 106.7 . . ?
C2A C1 H1BD 106.7 . . ?
C2A C1 P1A 122.5(17) . . ?
H3AA C3 H3AB 109.5 . . ?
H3AA C3 H3AC 109.5 . . ?
H3AB C3 H3AC 109.5 . . ?
H3BD C3 H3BE 109.5 . . ?
H3BD C3 H3BF 109.5 . . ?
H3BE C3 H3BF 109.5 . . ?
P1 C3 H3AA 109.5 . . ?
P1 C3 H3AB 109.5 . . ?
P1 C3 H3AC 109.5 . . ?
P1A C3 H3BD 109.5 . . ?
P1A C3 H3BE 109.5 . . ?
P1A C3 H3BF 109.5 . . ?
H4AA C4 H4AB 109.5 . . ?
H4AA C4 H4AC 109.5 . . ?
H4AB C4 H4AC 109.5 . . ?
H4BD C4 H4BE 109.5 . . ?
H4BD C4 H4BF 109.5 . . ?
H4BE C4 H4BF 109.5 . . ?
P1 C4 H4AA 109.5 . . ?
P1 C4 H4AB 109.5 . . ?
P1 C4 H4AC 109.5 . . ?
P1A C4 H4BD 109.5 . . ?
P1A C4 H4BE 109.5 . . ?
P1A C4 H4BF 109.5 . . ?
H5AA C5 H5AB 109.5 . . ?
H5AA C5 H5AC 109.5 . . ?
H5AB C5 H5AC 109.5 . . ?
H5BD C5 H5BE 109.5 . . ?
H5BD C5 H5BF 109.5 . . ?
H5BE C5 H5BF 109.5 . . ?
P2 C5 H5AA 109.5 . . ?
P2 C5 H5AB 109.5 . . ?
P2 C5 H5AC 109.5 . . ?
P2A C5 H5BD 109.5 . . ?
P2A C5 H5BE 109.5 . . ?
P2A C5 H5BF 109.5 . . ?
P4 C8 H8AA 110.8 . . ?
P4 C8 H8AB 110.8 . . ?
P4 C8 H8BC 109.3 . . ?
P4 C8 H8BD 109.3 . . ?
H8AA C8 H8AB 108.8 . . ?
H8BC C8 H8BD 108.0 . . ?
C7 C8 P4 104.9(7) . . ?
C7 C8 H8AA 110.8 . . ?
C7 C8 H8AB 110.8 . . ?
C7A C8 P4 111.6(5) . . ?
C7A C8 H8BC 109.3 . . ?
C7A C8 H8BD 109.3 . . ?
P3 C9 H9A 109.5 . . ?
P3 C9 H9B 109.5 . . ?
P3 C9 H9C 109.5 . . ?
H9A C9 H9B 109.5 . . ?
H9A C9 H9C 109.5 . . ?
H9B C9 H9C 109.5 . . ?
P3 C10 H10A 109.5 . . ?
P3 C10 H10B 109.5 . . ?
P3 C10 H10C 109.5 . . ?
H10A C10 H10B 109.5 . . ?
H10A C10 H10C 109.5 . . ?
H10B C10 H10C 109.5 . . ?
P4 C11 H11A 109.5 . . ?
P4 C11 H11B 109.5 . . ?
P4 C11 H11C 109.5 . . ?
H11A C11 H11B 109.5 . . ?
H11A C11 H11C 109.5 . . ?
H11B C11 H11C 109.5 . . ?
P4 C12 H12A 109.5 . . ?
P4 C12 H12B 109.5 . . ?
P4 C12 H12C 109.5 . . ?
H12A C12 H12B 109.5 . . ?
H12A C12 H12C 109.5 . . ?
H12B C12 H12C 109.5 . . ?
P5 C13 H13A 109.0 . . ?
P5 C13 H13B 109.0 . . ?
P5 C13 H13C 110.6 . . ?
P5 C13 H13D 110.6 . . ?
H13A C13 H13B 107.8 . . ?
H13C C13 H13D 108.7 . . ?
C14 C13 P5 113.1(5) . . ?
C14 C13 H13A 109.0 . . ?
C14 C13 H13B 109.0 . . ?
C14A C13 P5 105.8(5) . . ?
C14A C13 H13C 110.6 . . ?
C14A C13 H13D 110.6 . . ?
P5 C15 H15A 109.5 . . ?
P5 C15 H15B 109.5 . . ?
P5 C15 H15C 109.5 . . ?
H15A C15 H15B 109.5 . . ?
H15A C15 H15C 109.5 . . ?
H15B C15 H15C 109.5 . . ?
P5 C16 H16A 109.5 . . ?
P5 C16 H16B 109.5 . . ?
P5 C16 H16C 109.5 . . ?
H16A C16 H16B 109.5 . . ?
H16A C16 H16C 109.5 . . ?
H16B C16 H16C 109.5 . . ?
P6 C17 H17A 109.5 . . ?
P6 C17 H17B 109.5 . . ?
P6 C17 H17C 109.5 . . ?
H17A C17 H17B 109.5 . . ?
H17A C17 H17C 109.5 . . ?
H17B C17 H17C 109.5 . . ?
P6 C18 H18A 109.5 . . ?
P6 C18 H18B 109.5 . . ?
P6 C18 H18C 109.5 . . ?
H18A C18 H18B 109.5 . . ?
H18A C18 H18C 109.5 . . ?
H18B C18 H18C 109.5 . . ?
P2 Fe2 P7 102.35(19) . . ?
P2 Fe2 P10 108.97(18) . . ?
P7 Fe2 P10 89.66(15) . . ?
P8 Fe2 P2 103.71(16) . . ?
P8 Fe2 P7 81.08(15) . . ?
P8 Fe2 P10 147.2(3) . . ?
P9 Fe2 P2 101.7(3) . . ?
P9 Fe2 P7 155.9(4) . . ?
P9 Fe2 P8 93.0(3) . . ?
P9 Fe2 P10 82.8(2) . . ?
C1 P1 Fe1 116.8(2) . . ?
C3 P1 Fe1 122.3(2) . . ?
C3 P1 C1 97.7(3) . . ?
C3 P1 C4 96.4(3) . . ?
C4 P1 Fe1 118.9(2) . . ?
C4 P1 C1 100.1(3) . . ?
C5 P2 Fe2 121.7(2) . . ?
C5 P2 C2 98.3(3) . . ?
C5 P2 C6 95.7(3) . . ?
C2 P2 Fe2 118.2(2) . . ?
C6 P2 Fe2 120.0(2) . . ?
C6 P2 C2 97.9(4) . . ?
C19 P7 Fe2 112.2(5) . . ?
C21 P7 Fe2 125.7(4) . . ?
C21 P7 C19 98.5(6) . . ?
C22 P7 Fe2 122.1(5) . . ?
C22 P7 C19 97.2(8) . . ?
C22 P7 C21 95.4(7) . . ?
C20 P8 Fe2 110.0(4) . . ?
C23 P8 Fe2 121.0(5) . . ?
C23 P8 C20 100.6(7) . . ?
C24 P8 Fe2 126.0(5) . . ?
C24 P8 C20 99.4(6) . . ?
C24 P8 C23 95.4(7) . . ?
C25 P9 Fe2 113.6(6) . . ?
C27 P9 Fe2 120.1(7) . . ?
C27 P9 C25 97.0(8) . . ?
C27 P9 C28 97.4(7) . . ?
C28 P9 Fe2 124.6(6) . . ?
C28 P9 C25 99.0(9) . . ?
C26 P10 Fe2 111.8(4) . . ?
C26 P10 C29 81.6(6) . . ?
C26 P10 C30 99.3(10) . . ?
C29 P10 Fe2 115.1(5) . . ?
C29 P10 C30 119.0(12) . . ?
C30 P10 Fe2 120.3(9) . . ?
C1 C2 P2 119.9(5) . . ?
C1 C2 H2A 107.3 . . ?
C1 C2 H2B 107.3 . . ?
P2 C2 H2A 107.3 . . ?
P2 C2 H2B 107.3 . . ?
H2A C2 H2B 106.9 . . ?
P2 C6 H6A 109.5 . . ?
P2 C6 H6B 109.5 . . ?
P2 C6 H6C 109.5 . . ?
H6A C6 H6B 109.5 . . ?
H6A C6 H6C 109.5 . . ?
H6B C6 H6C 109.5 . . ?
P3 C7 H7A 109.5 . . ?
P3 C7 H7B 109.5 . . ?
C8 C7 P3 110.7(8) . . ?
C8 C7 H7A 109.5 . . ?
C8 C7 H7B 109.5 . . ?
H7A C7 H7B 108.1 . . ?
P6 C14 H14A 110.9 . . ?
P6 C14 H14B 110.9 . . ?
C13 C14 P6 104.4(6) . . ?
C13 C14 H14A 110.9 . . ?
C13 C14 H14B 110.9 . . ?
H14A C14 H14B 108.9 . . ?
P7 C19 H19A 109.5 . . ?
P7 C19 H19B 109.5 . . ?
H19A C19 H19B 108.1 . . ?
C20 C19 P7 110.8(8) . . ?
C20 C19 H19A 109.5 . . ?
C20 C19 H19B 109.5 . . ?
P8 C20 H20A 110.3 . . ?
P8 C20 H20B 110.3 . . ?
C19 C20 P8 107.2(8) . . ?
C19 C20 H20A 110.3 . . ?
C19 C20 H20B 110.3 . . ?
H20A C20 H20B 108.5 . . ?
P7 C21 H21A 109.5 . . ?
P7 C21 H21B 109.5 . . ?
P7 C21 H21C 109.5 . . ?
H21A C21 H21B 109.5 . . ?
H21A C21 H21C 109.5 . . ?
H21B C21 H21C 109.5 . . ?
P7 C22 H22A 109.5 . . ?
P7 C22 H22B 109.5 . . ?
P7 C22 H22C 109.5 . . ?
H22A C22 H22B 109.5 . . ?
H22A C22 H22C 109.5 . . ?
H22B C22 H22C 109.5 . . ?
P8 C23 H23A 109.5 . . ?
P8 C23 H23B 109.5 . . ?
P8 C23 H23C 109.5 . . ?
H23A C23 H23B 109.5 . . ?
H23A C23 H23C 109.5 . . ?
H23B C23 H23C 109.5 . . ?
P8 C24 H24A 109.5 . . ?
P8 C24 H24B 109.5 . . ?
P8 C24 H24C 109.5 . . ?
H24A C24 H24B 109.5 . . ?
H24A C24 H24C 109.5 . . ?
H24B C24 H24C 109.5 . . ?
P9 C25 H25A 109.0 . . ?
P9 C25 H25B 109.0 . . ?
H25A C25 H25B 107.8 . . ?
C26 C25 P9 112.8(10) . . ?
C26 C25 H25A 109.0 . . ?
C26 C25 H25B 109.0 . . ?
P10 C26 H26A 109.7 . . ?
P10 C26 H26B 109.7 . . ?
C25 C26 P10 109.9(9) . . ?
C25 C26 H26A 109.7 . . ?
C25 C26 H26B 109.7 . . ?
H26A C26 H26B 108.2 . . ?
P9 C27 H27A 109.5 . . ?
P9 C27 H27B 109.5 . . ?
P9 C27 H27C 109.5 . . ?
H27A C27 H27B 109.5 . . ?
H27A C27 H27C 109.5 . . ?
H27B C27 H27C 109.5 . . ?
P9 C28 H28A 109.5 . . ?
P9 C28 H28B 109.5 . . ?
P9 C28 H28C 109.5 . . ?
H28A C28 H28B 109.5 . . ?
H28A C28 H28C 109.5 . . ?
H28B C28 H28C 109.5 . . ?
P10 C29 H29A 109.5 . . ?
P10 C29 H29B 109.5 . . ?
P10 C29 H29C 109.5 . . ?
H29A C29 H29B 109.5 . . ?
H29A C29 H29C 109.5 . . ?
H29B C29 H29C 109.5 . . ?
P10 C30 H30A 109.5 . . ?
P10 C30 H30B 109.5 . . ?
P10 C30 H30C 109.5 . . ?
H30A C30 H30B 109.5 . . ?
H30A C30 H30C 109.5 . . ?
H30B C30 H30C 109.5 . . ?
P7A Fe2A P2A 81.2(7) . . ?
P8A Fe2A P2A 103.4(9) . . ?
P8A Fe2A P7A 82.6(5) . . ?
P8A Fe2A P9A 91.7(6) . . ?
P9A Fe2A P2A 131.7(12) . . ?
P9A Fe2A P7A 146.8(16) . . ?
P10A Fe2A P2A 103.8(9) . . ?
P10A Fe2A P7A 87.0(7) . . ?
P10A Fe2A P8A 148.9(17) . . ?
P10A Fe2A P9A 81.3(6) . . ?
Fe1 P1A C3 116.4(12) . . ?
C1 P1A Fe1 125.0(11) . . ?
C1 P1A C3 88.3(12) . . ?
C4 P1A Fe1 127.5(12) . . ?
C4 P1A C1 100.0(9) . . ?
C4 P1A C3 87.2(11) . . ?
C5 P2A Fe2A 116.2(7) . . ?
C5 P2A C2A 107.7(17) . . ?
C5 P2A C6A 89.9(17) . . ?
C2A P2A Fe2A 111.3(10) . . ?
C6A P2A Fe2A 128.2(16) . . ?
C6A P2A C2A 100(2) . . ?
C19A P7A Fe2A 112.0(6) . . ?
C21A P7A Fe2A 151.0(13) . . ?
C21A P7A C19A 70.2(8) . . ?
C21A P7A C22A 80.8(14) . . ?
C22A P7A Fe2A 125.9(13) . . ?
C22A P7A C19A 97.2(9) . . ?
C20A P8A Fe2A 111.6(6) . . ?
C23A P8A Fe2A 124.3(10) . . ?
C23A P8A C20A 97.7(8) . . ?
C24A P8A Fe2A 118.7(9) . . ?
C24A P8A C20A 102.3(8) . . ?
C24A P8A C23A 98.4(8) . . ?
C25A P9A Fe2A 112.0(5) . . ?
C25A P9A C27A 99.5(8) . . ?
C27A P9A Fe2A 123.4(9) . . ?
C28A P9A Fe2A 123.4(10) . . ?
C28A P9A C25A 98.0(7) . . ?
C28A P9A C27A 95.5(9) . . ?
C26A P10A Fe2A 107.4(9) . . ?
C29A P10A Fe2A 124.9(10) . . ?
C29A P10A C26A 102.0(10) . . ?
C29A P10A C30A 96.2(9) . . ?
C30A P10A Fe2A 124.7(12) . . ?
C30A P10A C26A 96.5(10) . . ?
C1 C2A P2A 111.8(15) . . ?
C1 C2A H2AA 109.3 . . ?
C1 C2A H2AB 109.3 . . ?
P2A C2A H2AA 109.3 . . ?
P2A C2A H2AB 109.3 . . ?
H2AA C2A H2AB 107.9 . . ?
P2A C6A H6AA 109.5 . . ?
P2A C6A H6AB 109.5 . . ?
P2A C6A H6AC 109.5 . . ?
H6AA C6A H6AB 109.5 . . ?
H6AA C6A H6AC 109.5 . . ?
H6AB C6A H6AC 109.5 . . ?
P3 C7A H7AA 109.9 . . ?
P3 C7A H7AB 109.9 . . ?
C8 C7A P3 108.9(6) . . ?
C8 C7A H7AA 109.9 . . ?
C8 C7A H7AB 109.9 . . ?
H7AA C7A H7AB 108.3 . . ?
P6 C14A H14C 110.0 . . ?
P6 C14A H14D 110.0 . . ?
C13 C14A P6 108.4(6) . . ?
C13 C14A H14C 110.0 . . ?
C13 C14A H14D 110.0 . . ?
H14C C14A H14D 108.4 . . ?
P7A C19A H19C 109.4 . . ?
P7A C19A H19D 109.4 . . ?
H19C C19A H19D 108.0 . . ?
C20A C19A P7A 111.2(10) . . ?
C20A C19A H19C 109.4 . . ?
C20A C19A H19D 109.4 . . ?
P8A C20A H20C 110.9 . . ?
P8A C20A H20D 110.9 . . ?
C19A C20A P8A 104.2(10) . . ?
C19A C20A H20C 110.9 . . ?
C19A C20A H20D 110.9 . . ?
H20C C20A H20D 108.9 . . ?
P7A C21A H21D 109.5 . . ?
P7A C21A H21E 109.5 . . ?
P7A C21A H21F 109.5 . . ?
H21D C21A H21E 109.5 . . ?
H21D C21A H21F 109.5 . . ?
H21E C21A H21F 109.5 . . ?
P7A C22A H22D 109.5 . . ?
P7A C22A H22E 109.5 . . ?
P7A C22A H22F 109.5 . . ?
H22D C22A H22E 109.5 . . ?
H22D C22A H22F 109.5 . . ?
H22E C22A H22F 109.5 . . ?
P8A C23A H23D 109.5 . . ?
P8A C23A H23E 109.5 . . ?
P8A C23A H23F 109.5 . . ?
H23D C23A H23E 109.5 . . ?
H23D C23A H23F 109.5 . . ?
H23E C23A H23F 109.5 . . ?
P8A C24A H24D 109.5 . . ?
P8A C24A H24E 109.5 . . ?
P8A C24A H24F 109.5 . . ?
H24D C24A H24E 109.5 . . ?
H24D C24A H24F 109.5 . . ?
H24E C24A H24F 109.5 . . ?
P9A C25A H25C 109.6 . . ?
P9A C25A H25D 109.6 . . ?
H25C C25A H25D 108.1 . . ?
C26A C25A P9A 110.4(9) . . ?
C26A C25A H25C 109.6 . . ?
C26A C25A H25D 109.6 . . ?
P10A C26A H26C 110.4 . . ?
P10A C26A H26D 110.4 . . ?
C25A C26A P10A 106.6(10) . . ?
C25A C26A H26C 110.4 . . ?
C25A C26A H26D 110.4 . . ?
H26C C26A H26D 108.6 . . ?
P9A C27A H27D 109.5 . . ?
P9A C27A H27E 109.5 . . ?
P9A C27A H27F 109.5 . . ?
H27D C27A H27E 109.5 . . ?
H27D C27A H27F 109.5 . . ?
H27E C27A H27F 109.5 . . ?
P9A C28A H28D 109.5 . . ?
P9A C28A H28E 109.5 . . ?
P9A C28A H28F 109.5 . . ?
H28D C28A H28E 109.5 . . ?
H28D C28A H28F 109.5 . . ?
H28E C28A H28F 109.5 . . ?
P10A C29A H29D 109.5 . . ?
P10A C29A H29E 109.5 . . ?
P10A C29A H29F 109.5 . . ?
H29D C29A H29E 109.5 . . ?
H29D C29A H29F 109.5 . . ?
H29E C29A H29F 109.5 . . ?
P10A C30A H30D 109.5 . . ?
P10A C30A H30E 109.5 . . ?
P10A C30A H30F 109.5 . . ?
H30D C30A H30E 109.5 . . ?
H30D C30A H30F 109.5 . . ?
H30E C30A H30F 109.5 . . ?

loop_
_geom_bond_atom_site_label_1
_geom_bond_atom_site_label_2
_geom_bond_distance
_geom_bond_site_symmetry_2
_geom_bond_publ_flag
Fe1 P3 2.1754(14) . ?
Fe1 P4 2.1541(14) . ?
Fe1 P5 2.1568(15) . ?
Fe1 P6 2.1590(15) . ?
Fe1 P1 2.193(3) . ?
Fe1 P1A 2.03(2) . ?
P3 C9 1.839(6) . ?
P3 C10 1.834(7) . ?
P3 C7 1.866(12) . ?
P3 C7A 1.892(9) . ?
P4 C8 1.856(6) . ?
P4 C11 1.856(5) . ?
P4 C12 1.843(5) . ?
P5 C13 1.871(6) . ?
P5 C15 1.851(6) . ?
P5 C16 1.842(6) . ?
P6 C17 1.809(6) . ?
P6 C18 1.840(8) . ?
P6 C14 1.926(11) . ?
P6 C14A 1.856(10) . ?
C1 H1AA 0.9900 . ?
C1 H1AB 0.9900 . ?
C1 H1BC 0.9900 . ?
C1 H1BD 0.9900 . ?
C1 P1 1.857(6) . ?
C1 C2 1.542(8) . ?
C1 P1A 1.859(18) . ?
C1 C2A 1.54(2) . ?
C3 H3AA 0.9800 . ?
C3 H3AB 0.9800 . ?
C3 H3AC 0.9800 . ?
C3 H3BD 0.9800 . ?
C3 H3BE 0.9800 . ?
C3 H3BF 0.9800 . ?
C3 P1 1.817(7) . ?
C3 P1A 2.10(3) . ?
C4 H4AA 0.9800 . ?
C4 H4AB 0.9800 . ?
C4 H4AC 0.9800 . ?
C4 H4BD 0.9800 . ?
C4 H4BE 0.9800 . ?
C4 H4BF 0.9800 . ?
C4 P1 1.855(6) . ?
C4 P1A 1.856(18) . ?
C5 H5AA 0.9800 . ?
C5 H5AB 0.9800 . ?
C5 H5AC 0.9800 . ?
C5 H5BD 0.9800 . ?
C5 H5BE 0.9800 . ?
C5 H5BF 0.9800 . ?
C5 P2 1.836(6) . ?
C5 P2A 1.763(11) . ?
C8 H8AA 0.9900 . ?
C8 H8AB 0.9900 . ?
C8 H8BC 0.9900 . ?
C8 H8BD 0.9900 . ?
C8 C7 1.505(14) . ?
C8 C7A 1.516(10) . ?
C9 H9A 0.9800 . ?
C9 H9B 0.9800 . ?
C9 H9C 0.9800 . ?
C10 H10A 0.9800 . ?
C10 H10B 0.9800 . ?
C10 H10C 0.9800 . ?
C11 H11A 0.9800 . ?
C11 H11B 0.9800 . ?
C11 H11C 0.9800 . ?
C12 H12A 0.9800 . ?
C12 H12B 0.9800 . ?
C12 H12C 0.9800 . ?
C13 H13A 0.9900 . ?
C13 H13B 0.9900 . ?
C13 H13C 0.9900 . ?
C13 H13D 0.9900 . ?
C13 C14 1.491(13) . ?
C13 C14A 1.477(12) . ?
C15 H15A 0.9800 . ?
C15 H15B 0.9800 . ?
C15 H15C 0.9800 . ?
C16 H16A 0.9800 . ?
C16 H16B 0.9800 . ?
C16 H16C 0.9800 . ?
C17 H17A 0.9800 . ?
C17 H17B 0.9800 . ?
C17 H17C 0.9800 . ?
C18 H18A 0.9800 . ?
C18 H18B 0.9800 . ?
C18 H18C 0.9800 . ?
Fe2 P2 2.169(5) . ?
Fe2 P7 2.193(4) . ?
Fe2 P8 2.151(3) . ?
Fe2 P9 2.138(8) . ?
Fe2 P10 2.196(4) . ?
P2 C2 1.868(8) . ?
P2 C6 1.860(7) . ?
P7 C19 1.870(11) . ?
P7 C21 1.847(10) . ?
P7 C22 1.842(10) . ?
P8 C20 1.871(9) . ?
P8 C23 1.847(10) . ?
P8 C24 1.819(10) . ?
P9 C25 1.851(12) . ?
P9 C27 1.828(10) . ?
P9 C28 1.829(11) . ?
P10 C26 1.824(10) . ?
P10 C29 1.836(10) . ?
P10 C30 1.846(12) . ?
C2 H2A 0.9900 . ?
C2 H2B 0.9900 . ?
C6 H6A 0.9800 . ?
C6 H6B 0.9800 . ?
C6 H6C 0.9800 . ?
C7 H7A 0.9900 . ?
C7 H7B 0.9900 . ?
C14 H14A 0.9900 . ?
C14 H14B 0.9900 . ?
C19 H19A 0.9900 . ?
C19 H19B 0.9900 . ?
C19 C20 1.513(15) . ?
C20 H20A 0.9900 . ?
C20 H20B 0.9900 . ?
C21 H21A 0.9800 . ?
C21 H21B 0.9800 . ?
C21 H21C 0.9800 . ?
C22 H22A 0.9800 . ?
C22 H22B 0.9800 . ?
C22 H22C 0.9800 . ?
C23 H23A 0.9800 . ?
C23 H23B 0.9800 . ?
C23 H23C 0.9800 . ?
C24 H24A 0.9800 . ?
C24 H24B 0.9800 . ?
C24 H24C 0.9800 . ?
C25 H25A 0.9900 . ?
C25 H25B 0.9900 . ?
C25 C26 1.482(15) . ?
C26 H26A 0.9900 . ?
C26 H26B 0.9900 . ?
C27 H27A 0.9800 . ?
C27 H27B 0.9800 . ?
C27 H27C 0.9800 . ?
C28 H28A 0.9800 . ?
C28 H28B 0.9800 . ?
C28 H28C 0.9800 . ?
C29 H29A 0.9800 . ?
C29 H29B 0.9800 . ?
C29 H29C 0.9800 . ?
C30 H30A 0.9800 . ?
C30 H30B 0.9800 . ?
C30 H30C 0.9800 . ?
Fe2A P2A 2.32(3) . ?
Fe2A P7A 2.191(13) . ?
Fe2A P8A 2.172(13) . ?
Fe2A P9A 2.183(14) . ?
Fe2A P10A 2.166(13) . ?
P2A C2A 1.86(2) . ?
P2A C6A 1.86(2) . ?
P7A C19A 1.872(11) . ?
P7A C21A 1.798(12) . ?
P7A C22A 1.839(13) . ?
P8A C20A 1.859(12) . ?
P8A C23A 1.848(10) . ?
P8A C24A 1.818(12) . ?
P9A C25A 1.849(10) . ?
P9A C27A 1.854(11) . ?
P9A C28A 1.848(11) . ?
P10A C26A 1.865(13) . ?
P10A C29A 1.829(12) . ?
P10A C30A 1.837(12) . ?
C2A H2AA 0.9900 . ?
C2A H2AB 0.9900 . ?
C6A H6AA 0.9800 . ?
C6A H6AB 0.9800 . ?
C6A H6AC 0.9800 . ?
C7A H7AA 0.9900 . ?
C7A H7AB 0.9900 . ?
C14A H14C 0.9900 . ?
C14A H14D 0.9900 . ?
C19A H19C 0.9900 . ?
C19A H19D 0.9900 . ?
C19A C20A 1.505(15) . ?
C20A H20C 0.9900 . ?
C20A H20D 0.9900 . ?
C21A H21D 0.9800 . ?
C21A H21E 0.9800 . ?
C21A H21F 0.9800 . ?
C22A H22D 0.9800 . ?
C22A H22E 0.9800 . ?
C22A H22F 0.9800 . ?
C23A H23D 0.9800 . ?
C23A H23E 0.9800 . ?
C23A H23F 0.9800 . ?
C24A H24D 0.9800 . ?
C24A H24E 0.9800 . ?
C24A H24F 0.9800 . ?
C25A H25C 0.9900 . ?
C25A H25D 0.9900 . ?
C25A C26A 1.525(15) . ?
C26A H26C 0.9900 . ?
C26A H26D 0.9900 . ?
C27A H27D 0.9800 . ?
C27A H27E 0.9800 . ?
C27A H27F 0.9800 . ?
C28A H28D 0.9800 . ?
C28A H28E 0.9800 . ?
C28A H28F 0.9800 . ?
C29A H29D 0.9800 . ?
C29A H29E 0.9800 . ?
C29A H29F 0.9800 . ?
C30A H30D 0.9800 . ?
C30A H30E 0.9800 . ?
C30A H30F 0.9800 . ?

loop_
_geom_torsion_atom_site_label_1
_geom_torsion_atom_site_label_2
_geom_torsion_atom_site_label_3
_geom_torsion_atom_site_label_4
_geom_torsion
_geom_torsion_site_symmetry_1
_geom_torsion_site_symmetry_2
_geom_torsion_site_symmetry_3
_geom_torsion_site_symmetry_4
_geom_torsion_publ_flag
Fe1 P3 C7 C8 -11.0(15) . . . . ?
Fe1 P3 C7A C8 37.0(8) . . . . ?
Fe1 P4 C8 C7 -47.2(9) . . . . ?
Fe1 P4 C8 C7A -18.2(7) . . . . ?
Fe1 P5 C13 C14 -6.9(7) . . . . ?
Fe1 P5 C13 C14A 41.8(6) . . . . ?
Fe1 P6 C14A C13 30.7(8) . . . . ?
P4 C8 C7 P3 33.5(13) . . . . ?
P4 C8 C7A P3 -11.5(9) . . . . ?
P5 C13 C14 P6 31.5(9) . . . . ?
P5 C13 C14A P6 -42.3(7) . . . . ?
C5 P2 C2 C1 43.9(7) . . . . ?
C5 P2A C2A C1 -40(5) . . . . ?
C9 P3 C7 C8 132.2(11) . . . . ?
C9 P3 C7A C8 168.1(7) . . . . ?
C10 P3 C7 C8 -133.0(12) . . . . ?
C10 P3 C7A C8 -94.6(8) . . . . ?
C11 P4 C8 C7 81.6(8) . . . . ?
C11 P4 C8 C7A 110.7(7) . . . . ?
C12 P4 C8 C7 179.6(8) . . . . ?
C12 P4 C8 C7A -151.4(7) . . . . ?
C15 P5 C13 C14 125.4(7) . . . . ?
C15 P5 C13 C14A 174.1(6) . . . . ?
C16 P5 C13 C14 -136.7(7) . . . . ?
C16 P5 C13 C14A -88.0(6) . . . . ?
C17 P6 C14A C13 -109.8(7) . . . . ?
C18 P6 C14A C13 156.3(7) . . . . ?
Fe2 P2 C2 C1 176.8(5) . . . . ?
Fe2 P7 C19 C20 -4.9(13) . . . . ?
Fe2 P8 C20 C19 45.5(11) . . . . ?
Fe2 P9 C25 C26 -3.9(16) . . . . ?
Fe2 P10 C26 C25 32.0(14) . . . . ?
P1 C1 C2 P2 174.6(4) . . . . ?
P7 C19 C20 P8 -23.3(14) . . . . ?
P9 C25 C26 P10 -17.0(17) . . . . ?
C2 C1 P1 Fe1 -176.4(5) . . . . ?
C2 C1 P1 C3 51.3(6) . . . . ?
C2 C1 P1 C4 -46.6(6) . . . . ?
C6 P2 C2 C1 -53.0(7) . . . . ?
C21 P7 C19 C20 -139.2(11) . . . . ?
C22 P7 C19 C20 124.2(12) . . . . ?
C23 P8 C20 C19 -83.2(12) . . . . ?
C24 P8 C20 C19 179.4(10) . . . . ?
C27 P9 C25 C26 123.2(13) . . . . ?
C28 P9 C25 C26 -138.1(13) . . . . ?
C29 P10 C26 C25 145.8(14) . . . . ?
C30 P10 C26 C25 -96.1(16) . . . . ?
Fe2A P2A C2A C1 -168(3) . . . . ?
Fe2A P7A C19A C20A 17.8(17) . . . . ?
Fe2A P8A C20A C19A 47.4(16) . . . . ?
Fe2A P9A C25A C26A -2.6(16) . . . . ?
Fe2A P10A C26A C25A 49.9(16) . . . . ?
P1A C1 C2A P2A -148(2) . . . . ?
P7A C19A C20A P8A -38.0(16) . . . . ?
P9A C25A C26A P10A -27.9(15) . . . . ?
C2A C1 P1A Fe1 -165(3) . . . . ?
C2A C1 P1A C3 73(3) . . . . ?
C2A C1 P1A C4 -13(4) . . . . ?
C6A P2A C2A C1 53(4) . . . . ?
C21A P7A C19A C20A -131.3(17) . . . . ?
C22A P7A C19A C20A 151.2(16) . . . . ?
C23A P8A C20A C19A -84.2(13) . . . . ?
C24A P8A C20A C19A 175.4(12) . . . . ?
C27A P9A C25A C26A -134.6(12) . . . . ?
C28A P9A C25A C26A 128.4(13) . . . . ?
C29A P10A C26A C25A -177.4(12) . . . . ?
C30A P10A C26A C25A -79.7(14) . . . . ?

loop_
_exptl_oxdiff_crystal_face_indexfrac_h
_exptl_oxdiff_crystal_face_indexfrac_k
_exptl_oxdiff_crystal_face_indexfrac_l
_exptl_oxdiff_crystal_face_x
_exptl_oxdiff_crystal_face_y
_exptl_oxdiff_crystal_face_z
-2.0000 -1.0000 -1.0000 0.0865 -0.0141 0.0616
2.0000 1.0000 1.0000 -0.0865 0.0141 -0.0616
-1.0000 1.0000 2.0000 -0.0337 -0.0920 0.0020
1.0000 -1.0000 -2.0000 0.0337 0.0920 -0.0020
-1.0000 -2.0000 1.0000 0.0078 0.0089 0.1163
1.0000 2.0000 -1.0000 -0.0078 -0.0089 -0.1163
1.0000 -1.0000 2.0000 -0.0787 0.0229 0.0547
-1.0000 1.0000 -2.0000 0.0787 -0.0229 -0.0547
2.0000 0.0000 -1.0000 -0.0259 0.0765 -0.0471
1.0000 -1.0000 -1.0000 0.0056 0.0748 0.0122
